data_4306568
loop_
_publ_author_name
'Birgit Weber'
'Eike S. Kaps'
'Jaroslava Obel'
'Klaus Achterhold'
'Fritz G. Parak'

_publ_contact_author_address
;
Department Chemie und Biochemie
Ludwig-Maximilians Universit\"at
Butenandtstra\&se 5-13 (Haus F)
D-81377 M\"unchen
Germany
;
_publ_contact_author_email bwmch@cup.uni-muenchen.de
_publ_contact_author_fax '+49 89 218077407'
_publ_contact_author_name 'Birgit Weber'
_publ_contact_author_phone '+49 89 218077772'
_publ_section_title
;
Synthesis and Characterization of a Dinuclear Iron(II) Spin Crossover
Complex with Wide Hysteresis
;
_journal_name_full 'Inorganic Chemistry'
_journal_page_first 10779
_journal_page_last 10787
_journal_paper_doi 10.1021/ic801388a
_journal_volume 47
_journal_year 2008
_chemical_compound_source
;
The iron complex [Fe2L7b(MeOH)4] was refluxed in N-methylimidazole
and after cooling black crystals were obtained.
;
_chemical_formula_moiety 'C46 H54 Fe2 N12 O8, 4(C4 H6 N2)'
_chemical_formula_sum 'C62 H78 Fe2 N20 O8'
_chemical_formula_weight 1343.14
_chemical_name_common Fe2L7bMeIm8HS/LS
_space_group_IT_number 2
_symmetry_cell_setting triclinic
_symmetry_space_group_name_Hall '-P 1'
_symmetry_space_group_name_H-M 'P -1'
_atom_sites_solution_hydrogens geom
_atom_sites_solution_primary direct
_atom_sites_solution_secondary difmap
_audit_author_name 'Weber, B.'
_audit_block_code Fe2_L7b_N-meim_8_mo234_weber
_audit_creation_date
;
'Mon Aug 25 11:17:49 2008'
;
_audit_creation_method 'form98_non/compatible with shelxl97-2'
_audit_update_record 25-august-08
_cell_angle_alpha 114.21(2)
_cell_angle_beta 109.45(2)
_cell_angle_gamma 91.36(2)
_cell_formula_units_Z 1
_cell_length_a 10.144(2)
_cell_length_b 13.415(3)
_cell_length_c 13.869(4)
_cell_measurement_temperature 200(2)
_cell_measurement_theta_max 24.2484
_cell_measurement_theta_min 3.7327
_cell_volume 1594.7(8)
_computing_cell_refinement
;
CrysAlis RED, Oxford Diffraction Ltd.,
Version 1.171.32.5 (release 08-05-2007 CrysAlis171 .NET)
(compiled May  8 2007,13:10:02)
;
_computing_data_collection
;
CrysAlis CCD, Oxford Diffraction Ltd.,
Version 1.171.32.5 (release 08-05-2007 CrysAlis171 .NET)
(compiled May  8 2007,13:10:02)
;
_computing_data_reduction
;
CrysAlis RED, Oxford Diffraction Ltd.,
Version 1.171.32.5 (release 08-05-2007 CrysAlis171 .NET)
(compiled May  8 2007,13:10:02)
;
_computing_molecular_graphics
;
ORTEP (M. N. Burnett, C. K. Johnson, ORTEP-III: Oak Ridge Thermal Ellipsoid
Plot Program for Crystal Structure Illustrations, Oak Ridge National
Laboratory Report ORNL-6895, 1996). Windows version (L. J. Farrugia, Univ.
Glasgow) used --- SCHAKAL (E. Keller, University of  Freiburg (Breisgau),
Germany, 1995).
;
_computing_publication_material
;
PLATON (A. L. Spek, Acta Crystallogr, Sect. A, 1990, 46, C34, 1995 version).
--- T.B.Cohen, Pure Appl. Chem. 1996,68,2339-2359 (atomic masses).
;
_computing_structure_refinement 'SHELXL-97 (G. M. Sheldrick. University of G\"ottingen, 97-2 version)'
_computing_structure_solution
;
A. Altomare, M. C. Burla, M. Camalli, G. L. Cascarano, C. Giacovazzo, A.
Guagliardi, A. G. G. Moliterni, G. Polidori, R. Spagna: SIR97: a new tool for
crystal structure determination and refinement; J. Appl. Crystallogr. 1999,
32, 115-119.
;
_diffrn_ambient_temperature 200(2)
_diffrn_detector_area_resol_mean 15.9809
_diffrn_measured_fraction_theta_full 0.970
_diffrn_measured_fraction_theta_max 0.970
_diffrn_measurement_device 'CCD camera on \k-goniostat'
_diffrn_measurement_device_type KappaCCD
_diffrn_orient_matrix_UB_11 0.0688648985
_diffrn_orient_matrix_UB_12 0.0205757476
_diffrn_orient_matrix_UB_13 0.0436898784
_diffrn_orient_matrix_UB_21 0.0080213184
_diffrn_orient_matrix_UB_22 -0.0550872521
_diffrn_orient_matrix_UB_23 -0.0088115750
_diffrn_orient_matrix_UB_31 0.0298360478
_diffrn_orient_matrix_UB_32 -0.0048593561
_diffrn_orient_matrix_UB_33 -0.0409297158
_diffrn_radiation_collimation '0.5 mm collimator'
_diffrn_radiation_monochromator graphite
_diffrn_radiation_source 'fine-focus sealed tube'
_diffrn_radiation_type MoK\a
_diffrn_radiation_wavelength 0.71073
_diffrn_reflns_av_R_equivalents 0.0709
_diffrn_reflns_av_sigmaI/netI 0.1000
_diffrn_reflns_limit_h_max 11
_diffrn_reflns_limit_h_min -11
_diffrn_reflns_limit_k_max 15
_diffrn_reflns_limit_k_min -15
_diffrn_reflns_limit_l_max 16
_diffrn_reflns_limit_l_min -16
_diffrn_reflns_number 20036
_diffrn_reflns_theta_full 24.25
_diffrn_reflns_theta_max 24.25
_diffrn_reflns_theta_min 3.72
_diffrn_source_current 45
_diffrn_source_power 2.48
_diffrn_source_type 'Spellman generator'
_diffrn_source_voltage 55
_exptl_absorpt_coefficient_mu 0.526
_exptl_absorpt_correction_T_max 0.9594
_exptl_absorpt_correction_T_min 0.8287
_exptl_absorpt_correction_type numerical
_exptl_absorpt_process_details 'Absorption correction with XRed, rev 1.09, STOE (Darmstadt, Germany)'
_exptl_crystal_colour black
_exptl_crystal_density_diffrn 1.3987
_exptl_crystal_density_method 'not measured'
_exptl_crystal_description rod
_exptl_crystal_F_000 706
_exptl_crystal_size_max 0.46
_exptl_crystal_size_mid 0.11
_exptl_crystal_size_min 0.09
_refine_diff_density_max 0.678
_refine_diff_density_min -0.331
_refine_diff_density_rms 0.072
_refine_ls_extinction_method none
_refine_ls_goodness_of_fit_ref 0.961
_refine_ls_hydrogen_treatment refall
_refine_ls_matrix_type full
_refine_ls_number_parameters 424
_refine_ls_number_reflns 5031
_refine_ls_number_restraints 0
_refine_ls_restrained_S_all 0.961
_refine_ls_R_factor_all 0.1013
_refine_ls_R_factor_gt 0.0515
_refine_ls_shift/su_max 0.008
_refine_ls_shift/su_mean 0.000
_refine_ls_structure_factor_coef Fsqd
_refine_ls_weighting_details 'calc w=1/[\s^2^(Fo^2^)+(0.0803P)^2^+0.0000P] where P=(Fo^2^+2Fc^2^)/3'
_refine_ls_weighting_scheme calc
_refine_ls_wR_factor_gt 0.1195
_refine_ls_wR_factor_ref 0.1460
_reflns_number_gt 2838
_reflns_number_total 5031
_reflns_threshold_expression >2sigma(I)
_cod_data_source_file ic801388a_si_002_4.cif
_cod_data_source_block mo234
_cod_original_cell_volume 1594.6(7)
_cod_database_code 4306568

loop_
_symmetry_equiv_pos_as_xyz
'x, y, z'
'-x, -y, -z'

loop_
_atom_site_label
_atom_site_type_symbol
_atom_site_fract_x
_atom_site_fract_y
_atom_site_fract_z
_atom_site_U_iso_or_equiv
_atom_site_adp_type
_atom_site_occupancy
_atom_site_symmetry_multiplicity
_atom_site_calc_flag
_atom_site_refinement_flags
_atom_site_disorder_assembly
_atom_site_disorder_group
Fe Fe 0.79772(6) 0.16934(5) -0.15658(5) 0.0289(2) Uani 1 1 d . . .
O1 O 0.6330(3) 0.2412(2) -0.1557(2) 0.0311(7) Uani 1 1 d . . .
O2 O 0.8241(3) 0.2209(2) -0.2617(2) 0.0310(7) Uani 1 1 d . . .
O3 O 0.3755(4) 0.2538(4) 0.0254(4) 0.0942(14) Uani 1 1 d . . .
O4 O 1.1130(3) 0.1436(3) -0.4248(3) 0.0663(10) Uani 1 1 d . . .
N1 N 0.7789(3) 0.1159(2) -0.0516(2) 0.0224(7) Uani 1 1 d . . .
N2 N 0.9588(3) 0.0964(2) -0.1515(2) 0.0216(7) Uani 1 1 d . . .
N3 N 0.6674(3) 0.0284(3) -0.2916(3) 0.0293(8) Uani 1 1 d . . .
N4 N 0.5728(4) -0.1220(3) -0.4577(3) 0.0354(9) Uani 1 1 d . . .
N5 N 0.9269(3) 0.3139(2) -0.0234(2) 0.0252(8) Uani 1 1 d . . .
N6 N 1.1154(4) 0.4428(3) 0.1043(3) 0.0340(8) Uani 1 1 d . . .
C1 C 0.5553(4) 0.2476(3) -0.0993(3) 0.0299(10) Uani 1 1 d . . .
C2 C 0.5725(4) 0.1975(3) -0.0244(3) 0.0307(10) Uani 1 1 d . . .
C3 C 0.6853(4) 0.1371(3) -0.0035(3) 0.0265(9) Uani 1 1 d . . .
H3 H 0.6923 0.1102 0.0497 0.066(2) Uiso 1 1 calc R . .
C4 C 0.8874(4) 0.0562(3) -0.0222(3) 0.0245(9) Uani 1 1 d . . .
C5 C 0.9863(4) 0.0462(3) -0.0754(3) 0.0237(9) Uani 1 1 d . . .
C6 C 1.0352(4) 0.0871(3) -0.2140(3) 0.0259(9) Uani 1 1 d . . .
H6 H 1.1074 0.0460 -0.2063 0.066(2) Uiso 1 1 calc R . .
C7 C 1.0189(4) 0.1334(3) -0.2920(3) 0.0293(10) Uani 1 1 d . . .
C8 C 0.9135(4) 0.2004(3) -0.3098(3) 0.0290(10) Uani 1 1 d . . .
C9 C 0.9029(4) 0.0083(3) 0.0519(3) 0.0247(9) Uani 1 1 d . . .
H9 H 0.8371 0.0131 0.0862 0.066(2) Uiso 1 1 calc R . .
C10 C 0.4452(5) 0.3192(4) -0.1144(4) 0.0507(13) Uani 1 1 d . . .
H10A H 0.4486 0.3429 -0.1702 0.066(2) Uiso 1 1 calc R . .
H10B H 0.4645 0.3832 -0.0429 0.066(2) Uiso 1 1 calc R . .
H10C H 0.3524 0.2771 -0.1395 0.066(2) Uiso 1 1 calc R . .
C11 C 0.4772(5) 0.2065(4) 0.0370(4) 0.0452(12) Uani 1 1 d . . .
C12 C 0.5011(5) 0.1554(4) 0.1196(4) 0.0537(13) Uani 1 1 d . . .
H12A H 0.4291 0.1684 0.1518 0.066(2) Uiso 1 1 calc R . .
H12B H 0.5932 0.1887 0.1796 0.066(2) Uiso 1 1 calc R . .
H12C H 0.4962 0.0768 0.0797 0.066(2) Uiso 1 1 calc R . .
C13 C 0.9002(5) 0.2535(4) -0.3893(3) 0.0452(12) Uani 1 1 d . . .
H13A H 0.8262 0.2967 -0.3877 0.066(2) Uiso 1 1 calc R . .
H13B H 0.8772 0.1965 -0.4656 0.066(2) Uiso 1 1 calc R . .
H13C H 0.9887 0.3010 -0.3652 0.066(2) Uiso 1 1 calc R . .
C14 C 1.1141(5) 0.1098(4) -0.3540(4) 0.0411(11) Uani 1 1 d . . .
C15 C 1.2217(5) 0.0378(4) -0.3338(4) 0.0457(12) Uani 1 1 d . . .
H15A H 1.2713 0.0250 -0.3847 0.066(2) Uiso 1 1 calc R . .
H15B H 1.1737 -0.0321 -0.3475 0.066(2) Uiso 1 1 calc R . .
H15C H 1.2885 0.0745 -0.2563 0.066(2) Uiso 1 1 calc R . .
C16 C 0.6769(5) -0.0313(4) -0.3929(4) 0.0378(11) Uani 1 1 d . . .
H16 H 0.7465 -0.0126 -0.4156 0.066(2) Uiso 1 1 calc R . .
C17 C 0.5510(4) -0.0294(4) -0.2960(4) 0.0393(11) Uani 1 1 d . . .
H17 H 0.5166 -0.0083 -0.2375 0.066(2) Uiso 1 1 calc R . .
C18 C 0.4928(4) -0.1209(4) -0.3965(4) 0.0394(11) Uani 1 1 d . . .
H18 H 0.4131 -0.1732 -0.4194 0.066(2) Uiso 1 1 calc R . .
C19 C 0.5511(5) -0.2058(4) -0.5739(3) 0.0548(13) Uani 1 1 d . . .
H19A H 0.5346 -0.2790 -0.5793 0.066(2) Uiso 1 1 calc R . .
H19B H 0.6343 -0.1962 -0.5900 0.066(2) Uiso 1 1 calc R . .
H19C H 0.4704 -0.1966 -0.6281 0.066(2) Uiso 1 1 calc R . .
C20 C 1.0663(4) 0.3398(3) 0.0186(3) 0.0330(10) Uani 1 1 d . . .
H20 H 1.1245 0.2921 -0.0080 0.066(2) Uiso 1 1 calc R . .
C21 C 0.8859(5) 0.4075(4) 0.0414(3) 0.0382(11) Uani 1 1 d . . .
H21 H 0.7923 0.4153 0.0324 0.066(2) Uiso 1 1 calc R . .
C22 C 1.0016(5) 0.4861(4) 0.1196(3) 0.0389(11) Uani 1 1 d . . .
H22 H 1.0024 0.5564 0.1735 0.066(2) Uiso 1 1 calc R . .
C23 C 1.2648(5) 0.4981(4) 0.1696(4) 0.0560(13) Uani 1 1 d . . .
H23A H 1.2760 0.5713 0.1739 0.066(2) Uiso 1 1 calc R . .
H23B H 1.3233 0.4556 0.1325 0.066(2) Uiso 1 1 calc R . .
H23C H 1.2930 0.5037 0.2452 0.066(2) Uiso 1 1 calc R . .
N7 N 0.8689(4) 0.2907(3) 0.2688(3) 0.0544(11) Uani 1 1 d . . .
N8 N 1.0774(4) 0.2403(3) 0.2889(3) 0.0402(9) Uani 1 1 d . . .
C24 C 0.9786(5) 0.2865(4) 0.2386(4) 0.0440(12) Uani 1 1 d . . .
H24 H 0.9870 0.3126 0.1879 0.066(2) Uiso 1 1 calc R . .
C25 C 0.8996(6) 0.2454(4) 0.3429(4) 0.0526(13) Uani 1 1 d . . .
H25 H 0.8408 0.2374 0.3795 0.066(2) Uiso 1 1 calc R . .
C26 C 1.0257(6) 0.2136(4) 0.3565(4) 0.0524(13) Uani 1 1 d . . .
H26 H 1.0696 0.1801 0.4026 0.066(2) Uiso 1 1 calc R . .
C27 C 1.2107(5) 0.2259(4) 0.2732(4) 0.0633(15) Uani 1 1 d . . .
H27A H 1.2072 0.2367 0.2081 0.066(2) Uiso 1 1 calc R . .
H27B H 1.2264 0.1522 0.2610 0.066(2) Uiso 1 1 calc R . .
H27C H 1.2869 0.2794 0.3399 0.066(2) Uiso 1 1 calc R . .
N9 N 1.2509(15) 0.5361(8) 0.4574(8) 0.164(4) Uani 1 1 d . . .
N10 N 1.2972(8) 0.5165(4) 0.6087(5) 0.0712(14) Uani 1 1 d . . .
C28 C 1.1997(8) 0.4885(6) 0.5094(9) 0.115(3) Uani 1 1 d . . .
H28 H 1.1109 0.4438 0.4794 0.066(2) Uiso 1 1 calc R . .
C29 C 1.3739(15) 0.5891(9) 0.5238(13) 0.179(7) Uani 1 1 d . . .
H29 H 1.4352 0.6294 0.5100 0.066(2) Uiso 1 1 calc R . .
C30 C 1.3986(11) 0.5766(9) 0.6147(10) 0.157(4) Uani 1 1 d . . .
H30 H 1.4830 0.6088 0.6784 0.066(2) Uiso 1 1 calc R . .
C31 C 1.2885(11) 0.4890(6) 0.6969(7) 0.195(5) Uani 1 1 d . . .
H31A H 1.1947 0.4918 0.6984 0.066(2) Uiso 1 1 calc R . .
H31B H 1.3571 0.5415 0.7694 0.066(2) Uiso 1 1 calc R . .
H31C H 1.3079 0.4155 0.6816 0.066(2) Uiso 1 1 calc R . .

loop_
_atom_site_aniso_label
_atom_site_aniso_U_11
_atom_site_aniso_U_22
_atom_site_aniso_U_33
_atom_site_aniso_U_23
_atom_site_aniso_U_13
_atom_site_aniso_U_12
Fe 0.0336(4) 0.0316(4) 0.0256(4) 0.0149(3) 0.0128(3) 0.0103(3)
O1 0.0338(17) 0.0333(17) 0.0281(16) 0.0171(14) 0.0089(14) 0.0131(13)
O2 0.0372(17) 0.0316(17) 0.0276(16) 0.0175(13) 0.0105(14) 0.0097(13)
O3 0.083(3) 0.149(4) 0.145(4) 0.113(3) 0.088(3) 0.088(3)
O4 0.070(2) 0.115(3) 0.073(2) 0.079(2) 0.048(2) 0.045(2)
N1 0.0198(18) 0.0253(19) 0.0174(17) 0.0074(15) 0.0042(15) 0.0058(15)
N2 0.0281(19) 0.0210(18) 0.0157(17) 0.0099(14) 0.0062(15) 0.0040(14)
N3 0.033(2) 0.032(2) 0.031(2) 0.0173(17) 0.0173(17) 0.0118(17)
N4 0.033(2) 0.040(2) 0.022(2) 0.0074(18) 0.0050(18) 0.0058(18)
N5 0.031(2) 0.027(2) 0.0224(18) 0.0153(16) 0.0101(17) 0.0101(16)
N6 0.032(2) 0.033(2) 0.034(2) 0.0145(19) 0.0087(18) 0.0036(18)
C1 0.028(2) 0.023(2) 0.025(2) 0.0074(19) -0.002(2) 0.0050(19)
C2 0.035(3) 0.029(2) 0.029(2) 0.012(2) 0.014(2) 0.011(2)
C3 0.030(2) 0.023(2) 0.023(2) 0.0105(19) 0.006(2) 0.0027(19)
C4 0.025(2) 0.023(2) 0.021(2) 0.0092(19) 0.0044(19) 0.0030(18)
C5 0.032(2) 0.020(2) 0.018(2) 0.0090(18) 0.0080(19) 0.0040(19)
C6 0.029(2) 0.023(2) 0.022(2) 0.0071(18) 0.009(2) 0.0043(18)
C7 0.030(2) 0.036(3) 0.026(2) 0.018(2) 0.010(2) 0.011(2)
C8 0.033(3) 0.030(2) 0.017(2) 0.0081(19) 0.005(2) -0.002(2)
C9 0.029(2) 0.025(2) 0.026(2) 0.0120(19) 0.015(2) 0.0104(19)
C10 0.043(3) 0.055(3) 0.064(3) 0.033(3) 0.022(3) 0.023(2)
C11 0.043(3) 0.052(3) 0.057(3) 0.032(3) 0.027(3) 0.020(3)
C12 0.049(3) 0.075(4) 0.052(3) 0.030(3) 0.033(3) 0.017(3)
C13 0.061(3) 0.046(3) 0.035(3) 0.026(2) 0.014(2) 0.015(2)
C14 0.042(3) 0.053(3) 0.043(3) 0.028(2) 0.024(2) 0.015(2)
C15 0.048(3) 0.058(3) 0.050(3) 0.027(3) 0.036(3) 0.019(2)
C16 0.039(3) 0.044(3) 0.042(3) 0.024(2) 0.022(2) 0.013(2)
C17 0.037(3) 0.049(3) 0.040(3) 0.022(3) 0.020(2) 0.012(2)
C18 0.031(3) 0.047(3) 0.039(3) 0.016(3) 0.016(2) 0.004(2)
C19 0.063(3) 0.050(3) 0.037(3) 0.006(3) 0.018(3) 0.009(3)
C20 0.036(3) 0.032(3) 0.034(3) 0.016(2) 0.015(2) 0.011(2)
C21 0.032(3) 0.046(3) 0.034(3) 0.019(2) 0.008(2) 0.015(2)
C22 0.041(3) 0.041(3) 0.034(3) 0.016(2) 0.014(2) 0.012(2)
C23 0.050(3) 0.046(3) 0.057(3) 0.019(3) 0.008(3) 0.003(3)
N7 0.062(3) 0.060(3) 0.043(3) 0.025(2) 0.019(2) 0.015(2)
N8 0.043(2) 0.037(2) 0.035(2) 0.0140(19) 0.010(2) 0.0134(19)
C24 0.060(3) 0.048(3) 0.035(3) 0.025(2) 0.022(3) 0.019(3)
C25 0.064(4) 0.066(4) 0.046(3) 0.033(3) 0.032(3) 0.013(3)
C26 0.080(4) 0.041(3) 0.040(3) 0.027(3) 0.015(3) 0.006(3)
C27 0.053(3) 0.064(4) 0.068(4) 0.025(3) 0.021(3) 0.016(3)
N9 0.291(13) 0.097(6) 0.155(8) 0.084(6) 0.104(9) 0.087(7)
N10 0.085(4) 0.057(3) 0.092(5) 0.035(3) 0.055(4) 0.029(3)
C28 0.080(5) 0.076(6) 0.105(7) -0.009(5) -0.002(6) 0.006(4)
C29 0.230(14) 0.124(8) 0.190(13) 0.026(9) 0.149(12) -0.061(8)
C30 0.098(7) 0.179(10) 0.144(10) 0.038(8) 0.032(7) -0.022(7)
C31 0.395(15) 0.131(8) 0.232(10) 0.129(8) 0.253(12) 0.172(9)

loop_
_atom_type_symbol
_atom_type_description
_atom_type_scat_dispersion_real
_atom_type_scat_dispersion_imag
_atom_type_scat_source
C C 0.0033 0.0016 'International Tables Vol C Tables 4.2.6.8 and 6.1.1.4'
H H 0.0000 0.0000 'International Tables Vol C Tables 4.2.6.8 and 6.1.1.4'
N N 0.0061 0.0033 'International Tables Vol C Tables 4.2.6.8 and 6.1.1.4'
O O 0.0106 0.0060 'International Tables Vol C Tables 4.2.6.8 and 6.1.1.4'
Fe Fe 0.3463 0.8444 'International Tables Vol C Tables 4.2.6.8 and 6.1.1.4'

loop_
_exptl_crystal_face_index_h
_exptl_crystal_face_index_k
_exptl_crystal_face_index_l
_exptl_crystal_face_perp_dist
-1 5 -18 0.0479
1 -5 18 0.0566
14 1 -9 0.2163
-14 -1 8 0.2476
1 -18 4 0.0862
-1 18 -3 0.0061

loop_
_geom_angle_atom_site_label_1
_geom_angle_atom_site_label_2
_geom_angle_atom_site_label_3
_geom_angle
_geom_angle_site_symmetry_1
_geom_angle_site_symmetry_3
_geom_angle_publ_flag
N2 Fe N1 84.84(12) . . ?
N2 Fe O2 92.76(11) . . ?
N1 Fe O2 177.58(12) . . ?
N2 Fe O1 176.98(11) . . ?
N1 Fe O1 92.15(12) . . ?
O2 Fe O1 90.25(11) . . ?
N2 Fe N3 90.67(12) . . ?
N1 Fe N3 90.72(12) . . ?
O2 Fe N3 89.59(12) . . ?
O1 Fe N3 89.53(12) . . ?
N2 Fe N5 90.31(12) . . ?
N1 Fe N5 90.79(12) . . ?
O2 Fe N5 88.93(11) . . ?
O1 Fe N5 89.56(12) . . ?
N3 Fe N5 178.26(12) . . ?
C1 O1 Fe 129.3(2) . . ?
C8 O2 Fe 128.7(3) . . ?
C3 N1 C4 121.4(3) . . ?
C3 N1 Fe 125.6(3) . . ?
C4 N1 Fe 112.8(2) . . ?
C6 N2 C5 121.3(3) . . ?
C6 N2 Fe 125.4(3) . . ?
C5 N2 Fe 113.2(2) . . ?
C16 N3 C17 104.1(3) . . ?
C16 N3 Fe 129.4(3) . . ?
C17 N3 Fe 126.5(3) . . ?
C16 N4 C18 107.2(3) . . ?
C16 N4 C19 125.8(3) . . ?
C18 N4 C19 127.0(4) . . ?
C20 N5 C21 104.0(3) . . ?
C20 N5 Fe 128.5(3) . . ?
C21 N5 Fe 127.5(3) . . ?
C20 N6 C22 107.1(3) . . ?
C20 N6 C23 126.7(4) . . ?
C22 N6 C23 126.3(4) . . ?
O1 C1 C2 124.2(4) . . ?
O1 C1 C10 113.4(3) . . ?
C2 C1 C10 122.4(4) . . ?
C1 C2 C3 121.9(3) . . ?
C1 C2 C11 121.5(4) . . ?
C3 C2 C11 116.6(4) . . ?
N1 C3 C2 126.8(3) . . ?
N1 C3 H3 116.6 . . ?
C2 C3 H3 116.6 . . ?
C9 C4 C5 118.7(3) . . ?
C9 C4 N1 126.3(3) . . ?
C5 C4 N1 114.9(3) . . ?
C9 C5 C4 120.0(3) 2_755 . ?
C9 C5 N2 125.9(3) 2_755 . ?
C4 C5 N2 114.1(3) . . ?
N2 C6 C7 126.6(4) . . ?
N2 C6 H6 116.7 . . ?
C7 C6 H6 116.7 . . ?
C6 C7 C8 122.1(3) . . ?
C6 C7 C14 117.0(4) . . ?
C8 C7 C14 120.9(4) . . ?
O2 C8 C7 124.2(3) . . ?
O2 C8 C13 113.8(4) . . ?
C7 C8 C13 122.0(4) . . ?
C5 C9 C4 121.3(3) 2_755 . ?
C5 C9 H9 119.4 2_755 . ?
C4 C9 H9 119.4 . . ?
C1 C10 H10A 109.5 . . ?
C1 C10 H10B 109.5 . . ?
H10A C10 H10B 109.5 . . ?
C1 C10 H10C 109.5 . . ?
H10A C10 H10C 109.5 . . ?
H10B C10 H10C 109.5 . . ?
O3 C11 C2 123.2(4) . . ?
O3 C11 C12 116.4(4) . . ?
C2 C11 C12 120.4(4) . . ?
C11 C12 H12A 109.5 . . ?
C11 C12 H12B 109.5 . . ?
H12A C12 H12B 109.5 . . ?
C11 C12 H12C 109.5 . . ?
H12A C12 H12C 109.5 . . ?
H12B C12 H12C 109.5 . . ?
C8 C13 H13A 109.5 . . ?
C8 C13 H13B 109.5 . . ?
H13A C13 H13B 109.5 . . ?
C8 C13 H13C 109.5 . . ?
H13A C13 H13C 109.5 . . ?
H13B C13 H13C 109.5 . . ?
O4 C14 C7 124.7(4) . . ?
O4 C14 C15 116.2(4) . . ?
C7 C14 C15 119.1(4) . . ?
C14 C15 H15A 109.5 . . ?
C14 C15 H15B 109.5 . . ?
H15A C15 H15B 109.5 . . ?
C14 C15 H15C 109.5 . . ?
H15A C15 H15C 109.5 . . ?
H15B C15 H15C 109.5 . . ?
N3 C16 N4 111.3(3) . . ?
N3 C16 H16 124.3 . . ?
N4 C16 H16 124.3 . . ?
C18 C17 N3 110.9(4) . . ?
C18 C17 H17 124.6 . . ?
N3 C17 H17 124.6 . . ?
C17 C18 N4 106.5(4) . . ?
C17 C18 H18 126.7 . . ?
N4 C18 H18 126.7 . . ?
N4 C19 H19A 109.5 . . ?
N4 C19 H19B 109.5 . . ?
H19A C19 H19B 109.5 . . ?
N4 C19 H19C 109.5 . . ?
H19A C19 H19C 109.5 . . ?
H19B C19 H19C 109.5 . . ?
N5 C20 N6 112.4(4) . . ?
N5 C20 H20 123.8 . . ?
N6 C20 H20 123.8 . . ?
C22 C21 N5 110.1(4) . . ?
C22 C21 H21 125.0 . . ?
N5 C21 H21 125.0 . . ?
N6 C22 C21 106.5(4) . . ?
N6 C22 H22 126.8 . . ?
C21 C22 H22 126.8 . . ?
N6 C23 H23A 109.5 . . ?
N6 C23 H23B 109.5 . . ?
H23A C23 H23B 109.5 . . ?
N6 C23 H23C 109.5 . . ?
H23A C23 H23C 109.5 . . ?
H23B C23 H23C 109.5 . . ?
C24 N7 C25 104.8(4) . . ?
C24 N8 C26 105.8(4) . . ?
C24 N8 C27 124.9(4) . . ?
C26 N8 C27 129.3(4) . . ?
N7 C24 N8 112.4(4) . . ?
N7 C24 H24 123.8 . . ?
N8 C24 H24 123.8 . . ?
C26 C25 N7 110.7(4) . . ?
C26 C25 H25 124.6 . . ?
N7 C25 H25 124.6 . . ?
C25 C26 N8 106.2(4) . . ?
C25 C26 H26 126.9 . . ?
N8 C26 H26 126.9 . . ?
N8 C27 H27A 109.5 . . ?
N8 C27 H27B 109.5 . . ?
H27A C27 H27B 109.5 . . ?
N8 C27 H27C 109.5 . . ?
H27A C27 H27C 109.5 . . ?
H27B C27 H27C 109.5 . . ?
C29 N9 C28 108.0(10) . . ?
C30 N10 C28 105.8(8) . . ?
C30 N10 C31 127.0(10) . . ?
C28 N10 C31 127.2(9) . . ?
N10 C28 N9 107.1(8) . . ?
N9 C28 C30 70.7(6) . . ?
N10 C28 H28 126.5 . . ?
N9 C28 H28 126.5 . . ?
C30 C28 H28 162.9 . . ?
N9 C29 C30 106.3(9) . . ?
N9 C29 H29 126.8 . . ?
C30 C29 H29 126.8 . . ?
N10 C30 C29 112.9(10) . . ?
C29 C30 C28 75.0(7) . . ?
N10 C30 H30 123.6 . . ?
C29 C30 H30 123.6 . . ?
C28 C30 H30 161.4 . . ?
N10 C31 H31A 109.5 . . ?
N10 C31 H31B 109.5 . . ?
H31A C31 H31B 109.5 . . ?
N10 C31 H31C 109.5 . . ?
H31A C31 H31C 109.5 . . ?
H31B C31 H31C 109.5 . . ?

loop_
_geom_bond_atom_site_label_1
_geom_bond_atom_site_label_2
_geom_bond_distance
_geom_bond_site_symmetry_2
_geom_bond_publ_flag
Fe N2 1.920(3) . ?
Fe N1 1.925(3) . ?
Fe O2 1.937(2) . ?
Fe O1 1.949(3) . ?
Fe N3 2.039(3) . ?
Fe N5 2.054(3) . ?
O1 C1 1.265(4) . ?
O2 C8 1.268(4) . ?
O3 C11 1.224(5) . ?
O4 C14 1.236(5) . ?
N1 C3 1.307(4) . ?
N1 C4 1.424(5) . ?
N2 C6 1.315(4) . ?
N2 C5 1.429(4) . ?
N3 C16 1.340(5) . ?
N3 C17 1.367(5) . ?
N4 C16 1.346(5) . ?
N4 C18 1.352(5) . ?
N4 C19 1.475(5) . ?
N5 C20 1.312(5) . ?
N5 C21 1.381(5) . ?
N6 C20 1.340(5) . ?
N6 C22 1.345(5) . ?
N6 C23 1.466(5) . ?
C1 C2 1.421(5) . ?
C1 C10 1.508(5) . ?
C2 C3 1.437(5) . ?
C2 C11 1.464(5) . ?
C3 H3 0.9300 . ?
C4 C9 1.390(5) . ?
C4 C5 1.410(5) . ?
C5 C9 1.377(5) 2_755 ?
C6 C7 1.422(5) . ?
C6 H6 0.9300 . ?
C7 C8 1.437(5) . ?
C7 C14 1.455(5) . ?
C8 C13 1.514(5) . ?
C9 C5 1.377(5) 2_755 ?
C9 H9 0.9300 . ?
C10 H10A 0.9600 . ?
C10 H10B 0.9600 . ?
C10 H10C 0.9600 . ?
C11 C12 1.520(6) . ?
C12 H12A 0.9600 . ?
C12 H12B 0.9600 . ?
C12 H12C 0.9600 . ?
C13 H13A 0.9600 . ?
C13 H13B 0.9600 . ?
C13 H13C 0.9600 . ?
C14 C15 1.507(6) . ?
C15 H15A 0.9600 . ?
C15 H15B 0.9600 . ?
C15 H15C 0.9600 . ?
C16 H16 0.9300 . ?
C17 C18 1.347(5) . ?
C17 H17 0.9300 . ?
C18 H18 0.9300 . ?
C19 H19A 0.9600 . ?
C19 H19B 0.9600 . ?
C19 H19C 0.9600 . ?
C20 H20 0.9300 . ?
C21 C22 1.349(5) . ?
C21 H21 0.9300 . ?
C22 H22 0.9300 . ?
C23 H23A 0.9600 . ?
C23 H23B 0.9600 . ?
C23 H23C 0.9600 . ?
N7 C24 1.307(5) . ?
N7 C25 1.354(5) . ?
N8 C24 1.339(5) . ?
N8 C26 1.370(5) . ?
N8 C27 1.444(5) . ?
C24 H24 0.9300 . ?
C25 C26 1.336(6) . ?
C25 H25 0.9300 . ?
C26 H26 0.9300 . ?
C27 H27A 0.9600 . ?
C27 H27B 0.9600 . ?
C27 H27C 0.9600 . ?
N9 C29 1.252(13) . ?
N9 C28 1.345(10) . ?
N10 C30 1.250(10) . ?
N10 C28 1.292(8) . ?
N10 C31 1.442(7) . ?
C28 H28 0.9300 . ?
C29 C30 1.283(13) . ?
C29 H29 0.9300 . ?
C30 H30 0.9300 . ?
C31 H31A 0.9600 . ?
C31 H31B 0.9600 . ?
C31 H31C 0.9600 . ?

loop_
_geom_contact_atom_site_label_1
_geom_contact_atom_site_label_2
_geom_contact_distance
_geom_contact_site_symmetry_1
_geom_contact_site_symmetry_2
_geom_contact_publ_flag
? ? ? ? ? ?

loop_
_geom_hbond_atom_site_label_D
_geom_hbond_atom_site_label_H
_geom_hbond_atom_site_label_A
_geom_hbond_distance_DH
_geom_hbond_distance_HA
_geom_hbond_distance_DA
_geom_hbond_angle_DHA
_geom_hbond_site_symmetry_A
_geom_hbond_publ_flag
? ? ? ? ? ? ? ? ?

loop_
_geom_torsion_atom_site_label_1
_geom_torsion_atom_site_label_2
_geom_torsion_atom_site_label_3
_geom_torsion_atom_site_label_4
_geom_torsion
_geom_torsion_site_symmetry_1
_geom_torsion_site_symmetry_2
_geom_torsion_site_symmetry_3
_geom_torsion_site_symmetry_4
_geom_torsion_publ_flag
? ? ? ? ? ? ? ? ? ?

loop_
_reflns_scale_group_code
_reflns_scale_meas_F
? ?
